data_7061570
loop_
_publ_author_name
'Pramanik, Kuheli'
'Sun, Yu-Chen'
'Brand\~ao, Paula'
'Jana, Narayan Ch.'
'Wang, Xin-Yi'
'Panja, Anangamohan'

_publ_section_title
;
 Macrocycle supported dinuclear lanthanide complexes with different
 \b-diketonate co-ligands displaying zero field single-molecule magnetic
 behaviour
;
_journal_issue 24
_journal_name_full 'New Journal of Chemistry'
_journal_page_first 11722
_journal_page_last 11733
_journal_paper_doi 10.1039/D2NJ01017H
_journal_volume 46
_journal_year 2022
_chemical_formula_sum 'C48 H66 Gd2 N6 O11'
_chemical_formula_weight 1217.56
_space_group_crystal_system monoclinic
_space_group_IT_number 14
_space_group_name_Hall '-P 2yn'
_space_group_name_H-M_alt 'P 1 21/n 1'
_atom_sites_solution_hydrogens mixed
_audit_creation_method SHELXL-2018/3
_audit_update_record
;
2022-05-12 deposited with the CCDC.	2022-05-16 downloaded from the CCDC.
;
_cell_angle_alpha 90
_cell_angle_beta 99.344(4)
_cell_angle_gamma 90
_cell_formula_units_Z 2
_cell_length_a 10.9193(5)
_cell_length_b 10.7257(6)
_cell_length_c 22.1996(11)
_cell_measurement_reflns_used 394
_cell_measurement_temperature 150(2)
_cell_measurement_theta_max 25.90
_cell_measurement_theta_min 3.06
_cell_volume 2565.5(2)
_computing_cell_refinement 'Bruker Smart'
_computing_data_collection 'Bruker Smart'
_computing_data_reduction 'Bruker Saint'
_computing_molecular_graphics 'Mercury (Macrae et al 2008)'
_computing_publication_material 'SHELXL-2016/4 (Sheldrick, 2016)'
_computing_structure_refinement 'SHELXL-2018/3 (Sheldrick, 2018)'
_computing_structure_solution 'SHELXT 2014/5 (Sheldrick, 2014)'
_diffrn_ambient_temperature 150(2)
_diffrn_measured_fraction_theta_full 0.999
_diffrn_measured_fraction_theta_max 0.989
_diffrn_measurement_device_type CCD
_diffrn_measurement_method 'omega and phi scans'
_diffrn_radiation_type MoK\a
_diffrn_radiation_wavelength 0.71073
_diffrn_reflns_av_R_equivalents 0.0591
_diffrn_reflns_av_unetI/netI 0.0762
_diffrn_reflns_Laue_measured_fraction_full 0.999
_diffrn_reflns_Laue_measured_fraction_max 0.989
_diffrn_reflns_limit_h_max 13
_diffrn_reflns_limit_h_min -13
_diffrn_reflns_limit_k_max 12
_diffrn_reflns_limit_k_min -13
_diffrn_reflns_limit_l_max 28
_diffrn_reflns_limit_l_min -28
_diffrn_reflns_number 16870
_diffrn_reflns_point_group_measured_fraction_full 0.999
_diffrn_reflns_point_group_measured_fraction_max 0.989
_diffrn_reflns_theta_full 25.242
_diffrn_reflns_theta_max 27.138
_diffrn_reflns_theta_min 1.859
_diffrn_source 'fine-focus sealed tube'
_exptl_absorpt_coefficient_mu 2.625
_exptl_absorpt_correction_T_max 0.7455
_exptl_absorpt_correction_T_min 0.6354
_exptl_absorpt_correction_type multi-scan
_exptl_absorpt_process_details SADABS-2016-2
_exptl_crystal_colour Colourless
_exptl_crystal_density_diffrn 1.576
_exptl_crystal_description Plate
_exptl_crystal_F_000 1224
_exptl_crystal_size_max 0.180
_exptl_crystal_size_mid 0.100
_exptl_crystal_size_min 0.020
_refine_diff_density_max 1.661
_refine_diff_density_min -1.257
_refine_diff_density_rms 0.163
_refine_ls_extinction_method none
_refine_ls_goodness_of_fit_ref 1.027
_refine_ls_hydrogen_treatment mixed
_refine_ls_matrix_type full
_refine_ls_number_parameters 303
_refine_ls_number_reflns 5615
_refine_ls_number_restraints 3
_refine_ls_restrained_S_all 1.038
_refine_ls_R_factor_all 0.0756
_refine_ls_R_factor_gt 0.0462
_refine_ls_shift/su_max 0.001
_refine_ls_shift/su_mean 0.000
_refine_ls_structure_factor_coef Fsqd
_refine_ls_weighting_details 'w=1/[\s^2^(Fo^2^)+(0.0487P)^2^+1.1945P] where P=(Fo^2^+2Fc^2^)/3'
_refine_ls_weighting_scheme calc
_refine_ls_wR_factor_gt 0.0965
_refine_ls_wR_factor_ref 0.1078
_reflns_Friedel_coverage 0.000
_reflns_number_gt 4114
_reflns_number_total 5615
_reflns_threshold_expression 'I > 2\s(I)'
_cod_data_source_file d2nj01017h2.cif
_cod_data_source_block complex1
_cod_depositor_comments 'Adding full bibliography for 7061568--7061573.cif.'
_cod_original_sg_symbol_H-M 'P 21/n'
_cod_database_code 7061570
_shelx_shelxl_version_number 2018/3
_shelx_space_group_comment
;
The symmetry employed for this shelxl refinement is uniquely defined
by the following loop, which should always be used as a source of
symmetry information in preference to the above space-group names.
They are only intended as comments.
;
_shelx_estimated_absorpt_t_min 0.649
_shelx_estimated_absorpt_t_max 0.949

loop_
_space_group_symop_operation_xyz
'x, y, z'
'-x+1/2, y+1/2, -z+1/2'
'-x, -y, -z'
'x-1/2, -y-1/2, z-1/2'

loop_
_atom_site_label
_atom_site_type_symbol
_atom_site_fract_x
_atom_site_fract_y
_atom_site_fract_z
_atom_site_U_iso_or_equiv
_atom_site_adp_type
_atom_site_occupancy
_atom_site_site_symmetry_order
_atom_site_calc_flag
_atom_site_refinement_flags_posn
_atom_site_refinement_flags_adp
_atom_site_refinement_flags_occupancy
_atom_site_disorder_assembly
_atom_site_disorder_group
Gd Gd 0.12433(3) 0.48141(2) 0.07440(2) 0.01725(10) Uani 1 1 d . . . . .
O1 O 0.0597(3) 0.5950(3) -0.01509(17) 0.0198(9) Uani 1 1 d . . . . .
O2 O 0.2402(4) 0.6662(4) 0.08971(18) 0.0255(10) Uani 1 1 d . . . . .
O3 O 0.3100(4) 0.4378(4) 0.14367(18) 0.0269(10) Uani 1 1 d . . . . .
O4 O -0.0092(4) 0.6231(4) 0.11280(18) 0.0269(10) Uani 1 1 d . . . . .
O5 O 0.0532(4) 0.3875(4) 0.15882(18) 0.0254(10) Uani 1 1 d . . . . .
N1 N 0.2830(4) 0.4482(4) -0.0004(2) 0.0184(10) Uani 1 1 d . . . . .
N2 N 0.1481(4) 0.2385(5) 0.0728(2) 0.0222(11) Uani 1 1 d D . . . .
C1 C 0.1275(5) 0.6794(5) -0.0391(2) 0.0180(12) Uani 1 1 d . . . . .
C2 C 0.2433(5) 0.6488(5) -0.0541(2) 0.0198(12) Uani 1 1 d . . . . .
C3 C 0.3041(5) 0.7378(6) -0.0852(3) 0.0241(13) Uani 1 1 d . . . . .
H3 H 0.380674 0.715912 -0.097412 0.029 Uiso 1 1 calc R U . . .
C4 C 0.2569(6) 0.8556(6) -0.0986(3) 0.0302(15) Uani 1 1 d . . . . .
C5 C 0.1433(6) 0.8846(6) -0.0809(3) 0.0273(14) Uani 1 1 d . . . . .
H5 H 0.109932 0.965802 -0.088934 0.033 Uiso 1 1 calc R U . . .
C6 C 0.0782(5) 0.7997(5) -0.0522(3) 0.0198(12) Uani 1 1 d . . . . .
C7 C 0.3250(7) 0.9480(7) -0.1324(4) 0.047(2) Uani 1 1 d . . . . .
H7A H 0.398037 0.907803 -0.144322 0.070 Uiso 1 1 calc R U . . .
H7B H 0.351278 1.019368 -0.105911 0.070 Uiso 1 1 calc R U . . .
H7C H 0.269751 0.976765 -0.169055 0.070 Uiso 1 1 calc R U . . .
C8 C 0.3051(5) 0.5300(5) -0.0398(3) 0.0215(12) Uani 1 1 d . . . . .
H8 H 0.369565 0.510203 -0.062230 0.026 Uiso 1 1 calc R U . . .
C9 C 0.3731(6) 0.3450(5) 0.0084(3) 0.0264(14) Uani 1 1 d . . . . .
H9A H 0.429844 0.358336 0.047424 0.032 Uiso 1 1 calc R U . . .
H9B H 0.423556 0.347955 -0.024774 0.032 Uiso 1 1 calc R U . . .
C10 C 0.3160(6) 0.2148(6) 0.0094(3) 0.0295(15) Uani 1 1 d . . . . .
H10A H 0.246002 0.208595 -0.024880 0.035 Uiso 1 1 calc R U . . .
H10B H 0.379084 0.152738 0.002169 0.035 Uiso 1 1 calc R U . . .
C11 C 0.2691(5) 0.1801(6) 0.0677(3) 0.0253(14) Uani 1 1 d . . . . .
H11A H 0.260470 0.088357 0.069467 0.030 Uiso 1 1 calc R U . . .
H11B H 0.331154 0.206044 0.103076 0.030 Uiso 1 1 calc R U . . .
C12 C 0.0449(5) 0.1696(5) 0.0339(3) 0.0235(13) Uani 1 1 d . . . . .
H12A H 0.060059 0.078776 0.038080 0.028 Uiso 1 1 calc R U . . .
H12B H 0.043264 0.192279 -0.009470 0.028 Uiso 1 1 calc R U . . .
C13 C 0.3544(6) 0.6902(6) 0.1040(3) 0.0273(14) Uani 1 1 d . . . . .
C14 C 0.4419(6) 0.6090(6) 0.1354(3) 0.0273(14) Uani 1 1 d . . . . .
H14 H 0.525975 0.635473 0.142846 0.033 Uiso 1 1 calc R U . . .
C15 C 0.4149(6) 0.4929(6) 0.1563(3) 0.0277(14) Uani 1 1 d . . . . .
C16 C 0.3934(6) 0.8192(6) 0.0882(3) 0.0378(17) Uani 1 1 d . . . . .
H16A H 0.358841 0.837897 0.045633 0.057 Uiso 1 1 calc R U . . .
H16B H 0.484178 0.823524 0.093696 0.057 Uiso 1 1 calc R U . . .
H16C H 0.362570 0.880149 0.115044 0.057 Uiso 1 1 calc R U . . .
C17 C 0.5142(6) 0.4240(7) 0.1992(3) 0.0415(18) Uani 1 1 d . . . . .
H17A H 0.501926 0.437747 0.241484 0.062 Uiso 1 1 calc R U . . .
H17B H 0.596210 0.455052 0.193942 0.062 Uiso 1 1 calc R U . . .
H17C H 0.508772 0.334609 0.190044 0.062 Uiso 1 1 calc R U . . .
C18 C -0.0830(6) 0.6219(6) 0.1518(3) 0.0274(14) Uani 1 1 d . . . . .
C19 C -0.0965(6) 0.5218(6) 0.1898(3) 0.0308(15) Uani 1 1 d . . . . .
H19 H -0.154660 0.530043 0.217095 0.037 Uiso 1 1 calc R U . . .
C20 C -0.0309(6) 0.4097(6) 0.1909(3) 0.0286(15) Uani 1 1 d . . . . .
C21 C -0.1579(6) 0.7362(7) 0.1571(3) 0.0401(18) Uani 1 1 d . . . . .
H21A H -0.108343 0.810169 0.151367 0.060 Uiso 1 1 calc R U . . .
H21B H -0.182433 0.739042 0.197629 0.060 Uiso 1 1 calc R U . . .
H21C H -0.232352 0.734735 0.125779 0.060 Uiso 1 1 calc R U . . .
C22 C -0.0564(7) 0.3061(7) 0.2339(3) 0.048(2) Uani 1 1 d . . . . .
H22A H -0.073025 0.228258 0.210860 0.071 Uiso 1 1 calc R U . . .
H22B H -0.128703 0.328064 0.252687 0.071 Uiso 1 1 calc R U . . .
H22C H 0.016097 0.294988 0.265792 0.071 Uiso 1 1 calc R U . . .
O100 O 0.0785(10) 0.8908(9) 0.1171(5) 0.062(3) Uani 0.55 1 d G . P . .
H10C H 0.121352 0.921656 0.150155 0.094 Uiso 0.55 1 d G U P . .
H10D H 0.102357 0.813408 0.116693 0.094 Uiso 0.55 1 d G U P . .
C100 C 0.212365 0.720243 0.240469 0.112(4) Uani 1 1 d . . . . .
H10E H 0.290693 0.765687 0.242085 0.168 Uiso 1 1 calc R U . . .
H10F H 0.178106 0.701172 0.197891 0.168 Uiso 1 1 calc R U . . .
H10G H 0.153245 0.771689 0.258278 0.168 Uiso 1 1 calc R U . . .
C101 C 0.232800 0.614600 0.271900 0.112(4) Uani 1 1 d D . . . .
N100 N 0.3116(13) 0.5475(13) 0.2998(6) 0.112(4) Uani 0.7 1 d D . P . .
N101 N 0.224(3) 0.525(2) 0.2940(14) 0.112(4) Uani 0.3 1 d D . P . .
H2 H 0.135(10) 0.237(11) 0.1117(16) 0.134 Uiso 1 1 d D U . . .

loop_
_atom_site_aniso_label
_atom_site_aniso_U_11
_atom_site_aniso_U_22
_atom_site_aniso_U_33
_atom_site_aniso_U_23
_atom_site_aniso_U_13
_atom_site_aniso_U_12
Gd 0.01240(15) 0.01814(15) 0.02148(15) 0.00133(12) 0.00351(10) 0.00038(12)
O1 0.013(2) 0.019(2) 0.027(2) 0.0053(16) 0.0015(16) -0.0025(16)
O2 0.016(2) 0.027(2) 0.033(2) 0.0009(18) 0.0032(18) -0.0008(18)
O3 0.019(2) 0.032(2) 0.028(2) 0.0033(18) -0.0015(18) -0.0006(19)
O4 0.020(2) 0.032(3) 0.030(2) -0.0008(18) 0.0084(19) 0.0036(19)
O5 0.020(2) 0.031(2) 0.027(2) 0.0024(18) 0.0107(18) 0.0013(18)
N1 0.012(3) 0.018(3) 0.024(2) -0.0016(19) 0.0001(19) 0.0005(19)
N2 0.015(3) 0.026(3) 0.026(3) 0.002(2) 0.003(2) 0.002(2)
C1 0.015(3) 0.020(3) 0.018(3) 0.001(2) -0.001(2) -0.004(2)
C2 0.015(3) 0.021(3) 0.022(3) 0.000(2) 0.001(2) 0.000(2)
C3 0.015(3) 0.028(3) 0.031(3) 0.005(3) 0.007(3) -0.001(3)
C4 0.025(4) 0.027(4) 0.041(4) 0.009(3) 0.011(3) -0.007(3)
C5 0.020(3) 0.022(3) 0.040(4) 0.008(3) 0.004(3) 0.002(3)
C6 0.011(3) 0.015(3) 0.032(3) 0.000(2) 0.003(2) -0.002(2)
C7 0.036(5) 0.033(4) 0.076(6) 0.011(4) 0.022(4) -0.003(3)
C8 0.014(3) 0.023(3) 0.028(3) 0.000(2) 0.007(2) 0.002(2)
C9 0.022(4) 0.021(3) 0.039(4) 0.001(3) 0.010(3) 0.004(3)
C10 0.023(4) 0.023(3) 0.045(4) -0.003(3) 0.012(3) 0.003(3)
C11 0.011(3) 0.023(3) 0.043(4) 0.009(3) 0.008(3) 0.005(2)
C12 0.022(3) 0.016(3) 0.033(3) -0.003(2) 0.006(3) -0.001(2)
C13 0.020(4) 0.038(4) 0.026(3) -0.009(3) 0.013(3) -0.009(3)
C14 0.015(3) 0.032(4) 0.036(4) -0.008(3) 0.006(3) -0.007(3)
C15 0.015(3) 0.039(4) 0.029(3) -0.005(3) 0.003(2) 0.000(3)
C16 0.034(4) 0.031(4) 0.048(4) -0.010(3) 0.002(3) -0.011(3)
C17 0.026(4) 0.051(5) 0.044(4) 0.001(4) -0.005(3) 0.002(3)
C18 0.022(4) 0.026(3) 0.034(4) -0.006(3) 0.003(3) 0.002(3)
C19 0.024(4) 0.044(4) 0.026(3) -0.003(3) 0.010(3) 0.002(3)
C20 0.023(4) 0.038(4) 0.025(3) 0.000(3) 0.004(3) 0.000(3)
C21 0.034(4) 0.045(5) 0.044(4) 0.000(3) 0.014(3) 0.017(3)
C22 0.052(5) 0.053(5) 0.044(4) 0.015(4) 0.027(4) 0.003(4)
O100 0.055(7) 0.037(6) 0.091(8) -0.009(5) -0.004(6) 0.005(5)
C100 0.102(7) 0.142(9) 0.100(7) -0.068(6) 0.042(6) -0.036(7)
C101 0.102(7) 0.142(9) 0.100(7) -0.068(6) 0.042(6) -0.036(7)
N100 0.102(7) 0.142(9) 0.100(7) -0.068(6) 0.042(6) -0.036(7)
N101 0.102(7) 0.142(9) 0.100(7) -0.068(6) 0.042(6) -0.036(7)

loop_
_atom_type_symbol
_atom_type_description
_atom_type_scat_dispersion_real
_atom_type_scat_dispersion_imag
_atom_type_scat_source
C C 0.0033 0.0016 'International Tables Vol C Tables 4.2.6.8 and 6.1.1.4'
H H 0.0000 0.0000 'International Tables Vol C Tables 4.2.6.8 and 6.1.1.4'
N N 0.0061 0.0033 'International Tables Vol C Tables 4.2.6.8 and 6.1.1.4'
O O 0.0106 0.0060 'International Tables Vol C Tables 4.2.6.8 and 6.1.1.4'
Gd Gd -0.1653 3.9035 'International Tables Vol C Tables 4.2.6.8 and 6.1.1.4'

loop_
_geom_angle_atom_site_label_1
_geom_angle_atom_site_label_2
_geom_angle_atom_site_label_3
_geom_angle
_geom_angle_site_symmetry_1
_geom_angle_site_symmetry_3
_geom_angle_publ_flag
O1 Gd O2 76.37(13) . . ?
O1 Gd O4 81.51(14) . . ?
O2 Gd O4 75.74(14) . . ?
O1 Gd O1 66.13(15) . 3_565 ?
O2 Gd O1 139.76(13) . 3_565 ?
O4 Gd O1 84.57(14) . 3_565 ?
O1 Gd O5 143.26(14) . . ?
O2 Gd O5 118.91(14) . . ?
O4 Gd O5 71.75(14) . . ?
O1 Gd O5 86.27(13) 3_565 . ?
O1 Gd O3 139.27(14) . . ?
O2 Gd O3 71.96(14) . . ?
O4 Gd O3 113.84(14) . . ?
O1 Gd O3 148.07(14) 3_565 . ?
O5 Gd O3 76.09(14) . . ?
O1 Gd N1 70.79(14) . . ?
O2 Gd N1 79.02(14) . . ?
O4 Gd N1 146.12(14) . . ?
O1 Gd N1 100.97(13) 3_565 . ?
O5 Gd N1 141.46(14) . . ?
O3 Gd N1 78.51(14) . . ?
O1 Gd N2 121.54(14) . . ?
O2 Gd N2 142.19(14) . . ?
O4 Gd N2 135.59(15) . . ?
O1 Gd N2 74.01(13) 3_565 . ?
O5 Gd N2 68.50(15) . . ?
O3 Gd N2 74.81(14) . . ?
N1 Gd N2 77.18(15) . . ?
O1 Gd Gd 33.25(9) . 3_565 ?
O2 Gd Gd 108.53(9) . 3_565 ?
O4 Gd Gd 81.70(10) . 3_565 ?
O1 Gd Gd 32.88(9) 3_565 3_565 ?
O5 Gd Gd 115.90(10) . 3_565 ?
O3 Gd Gd 163.48(10) . 3_565 ?
N1 Gd Gd 85.34(9) . 3_565 ?
N2 Gd Gd 98.36(10) . 3_565 ?
C1 O1 Gd 125.6(3) . . ?
C1 O1 Gd 119.3(3) . 3_565 ?
Gd O1 Gd 113.87(15) . 3_565 ?
C13 O2 Gd 134.1(4) . . ?
C15 O3 Gd 133.5(4) . . ?
C18 O4 Gd 137.3(4) . . ?
C20 O5 Gd 136.3(4) . . ?
C8 N1 C9 114.0(5) . . ?
C8 N1 Gd 123.7(4) . . ?
C9 N1 Gd 121.0(4) . . ?
C11 N2 C12 110.1(5) . . ?
C11 N2 Gd 120.8(4) . . ?
C12 N2 Gd 115.6(3) . . ?
C11 N2 H2 111(7) . . ?
C12 N2 H2 109(7) . . ?
Gd N2 H2 88(7) . . ?
O1 C1 C2 121.2(5) . . ?
O1 C1 C6 119.0(5) . . ?
C2 C1 C6 119.7(5) . . ?
C1 C2 C3 118.3(5) . . ?
C1 C2 C8 124.1(5) . . ?
C3 C2 C8 117.6(5) . . ?
C4 C3 C2 122.6(6) . . ?
C4 C3 H3 118.7 . . ?
C2 C3 H3 118.7 . . ?
C3 C4 C5 117.5(6) . . ?
C3 C4 C7 120.8(6) . . ?
C5 C4 C7 121.7(6) . . ?
C6 C5 C4 122.2(6) . . ?
C6 C5 H5 118.9 . . ?
C4 C5 H5 118.9 . . ?
C5 C6 C1 119.5(5) . . ?
C5 C6 C12 122.2(5) . 3_565 ?
C1 C6 C12 118.2(5) . 3_565 ?
C4 C7 H7A 109.5 . . ?
C4 C7 H7B 109.5 . . ?
H7A C7 H7B 109.5 . . ?
C4 C7 H7C 109.5 . . ?
H7A C7 H7C 109.5 . . ?
H7B C7 H7C 109.5 . . ?
N1 C8 C2 127.9(5) . . ?
N1 C8 H8 116.1 . . ?
C2 C8 H8 116.1 . . ?
N1 C9 C10 115.0(5) . . ?
N1 C9 H9A 108.5 . . ?
C10 C9 H9A 108.5 . . ?
N1 C9 H9B 108.5 . . ?
C10 C9 H9B 108.5 . . ?
H9A C9 H9B 107.5 . . ?
C11 C10 C9 115.6(5) . . ?
C11 C10 H10A 108.4 . . ?
C9 C10 H10A 108.4 . . ?
C11 C10 H10B 108.4 . . ?
C9 C10 H10B 108.4 . . ?
H10A C10 H10B 107.4 . . ?
N2 C11 C10 113.0(5) . . ?
N2 C11 H11A 109.0 . . ?
C10 C11 H11A 109.0 . . ?
N2 C11 H11B 109.0 . . ?
C10 C11 H11B 109.0 . . ?
H11A C11 H11B 107.8 . . ?
N2 C12 C6 111.0(5) . 3_565 ?
N2 C12 H12A 109.4 . . ?
C6 C12 H12A 109.4 3_565 . ?
N2 C12 H12B 109.4 . . ?
C6 C12 H12B 109.4 3_565 . ?
H12A C12 H12B 108.0 . . ?
O2 C13 C14 124.6(6) . . ?
O2 C13 C16 115.7(6) . . ?
C14 C13 C16 119.6(6) . . ?
C15 C14 C13 124.6(6) . . ?
C15 C14 H14 117.7 . . ?
C13 C14 H14 117.7 . . ?
O3 C15 C14 125.2(6) . . ?
O3 C15 C17 115.9(6) . . ?
C14 C15 C17 118.9(6) . . ?
C13 C16 H16A 109.5 . . ?
C13 C16 H16B 109.5 . . ?
H16A C16 H16B 109.5 . . ?
C13 C16 H16C 109.5 . . ?
H16A C16 H16C 109.5 . . ?
H16B C16 H16C 109.5 . . ?
C15 C17 H17A 109.5 . . ?
C15 C17 H17B 109.5 . . ?
H17A C17 H17B 109.5 . . ?
C15 C17 H17C 109.5 . . ?
H17A C17 H17C 109.5 . . ?
H17B C17 H17C 109.5 . . ?
O4 C18 C19 124.2(6) . . ?
O4 C18 C21 117.5(6) . . ?
C19 C18 C21 118.3(6) . . ?
C18 C19 C20 124.8(6) . . ?
C18 C19 H19 117.6 . . ?
C20 C19 H19 117.6 . . ?
O5 C20 C19 124.4(6) . . ?
O5 C20 C22 115.9(6) . . ?
C19 C20 C22 119.7(6) . . ?
C18 C21 H21A 109.5 . . ?
C18 C21 H21B 109.5 . . ?
H21A C21 H21B 109.5 . . ?
C18 C21 H21C 109.5 . . ?
H21A C21 H21C 109.5 . . ?
H21B C21 H21C 109.5 . . ?
C20 C22 H22A 109.5 . . ?
C20 C22 H22B 109.5 . . ?
H22A C22 H22B 109.5 . . ?
C20 C22 H22C 109.5 . . ?
H22A C22 H22C 109.5 . . ?
H22B C22 H22C 109.5 . . ?
H10C O100 H10D 104.5 . . ?
C101 C100 H10E 109.5 . . ?
C101 C100 H10F 109.5 . . ?
H10E C100 H10F 109.5 . . ?
C101 C100 H10G 109.5 . . ?
H10E C100 H10G 109.5 . . ?
H10F C100 H10G 109.5 . . ?
N101 C101 N100 49.9(19) . . ?
N101 C101 C100 165(2) . . ?
N100 C101 C100 144.9(7) . . ?
N101 N100 C101 58.8(14) . . ?
N100 N101 C101 71.4(18) . . ?

loop_
_geom_bond_atom_site_label_1
_geom_bond_atom_site_label_2
_geom_bond_distance
_geom_bond_site_symmetry_2
_geom_bond_publ_flag
Gd O1 2.340(4) . ?
Gd O2 2.347(4) . ?
Gd O4 2.359(4) . ?
Gd O1 2.363(4) 3_565 ?
Gd O5 2.367(4) . ?
Gd O3 2.383(4) . ?
Gd N1 2.612(5) . ?
Gd N2 2.620(5) . ?
Gd Gd 3.9410(6) 3_565 ?
O1 C1 1.334(6) . ?
O2 C13 1.262(7) . ?
O3 C15 1.279(7) . ?
O4 C18 1.275(8) . ?
O5 C20 1.274(7) . ?
N1 C8 1.289(7) . ?
N1 C9 1.473(7) . ?
N2 C11 1.482(7) . ?
N2 C12 1.498(7) . ?
N2 H2 0.900(10) . ?
C1 C2 1.398(8) . ?
C1 C6 1.410(7) . ?
C2 C3 1.406(8) . ?
C2 C8 1.452(8) . ?
C3 C4 1.378(8) . ?
C3 H3 0.9500 . ?
C4 C5 1.395(9) . ?
C4 C7 1.511(9) . ?
C5 C6 1.374(8) . ?
C5 H5 0.9500 . ?
C6 C12 1.503(8) 3_565 ?
C7 H7A 0.9800 . ?
C7 H7B 0.9800 . ?
C7 H7C 0.9800 . ?
C8 H8 0.9500 . ?
C9 C10 1.531(8) . ?
C9 H9A 0.9900 . ?
C9 H9B 0.9900 . ?
C10 C11 1.513(8) . ?
C10 H10A 0.9900 . ?
C10 H10B 0.9900 . ?
C11 H11A 0.9900 . ?
C11 H11B 0.9900 . ?
C12 H12A 0.9900 . ?
C12 H12B 0.9900 . ?
C13 C14 1.393(9) . ?
C13 C16 1.506(9) . ?
C14 C15 1.377(9) . ?
C14 H14 0.9500 . ?
C15 C17 1.514(8) . ?
C16 H16A 0.9800 . ?
C16 H16B 0.9800 . ?
C16 H16C 0.9800 . ?
C17 H17A 0.9800 . ?
C17 H17B 0.9800 . ?
C17 H17C 0.9800 . ?
C18 C19 1.389(9) . ?
C18 C21 1.490(9) . ?
C19 C20 1.397(9) . ?
C19 H19 0.9500 . ?
C20 C22 1.519(9) . ?
C21 H21A 0.9800 . ?
C21 H21B 0.9800 . ?
C21 H21C 0.9800 . ?
C22 H22A 0.9800 . ?
C22 H22B 0.9800 . ?
C22 H22C 0.9800 . ?
O100 H10C 0.8699 . ?
O100 H10D 0.8701 . ?
C100 C101 1.33042(6) . ?
C100 H10E 0.9800 . ?
C100 H10F 0.9800 . ?
C100 H10G 0.9800 . ?
C101 N101 1.093(18) . ?
C101 N100 1.212(13) . ?
N100 N101 0.98(3) . ?

loop_
_geom_torsion_atom_site_label_1
_geom_torsion_atom_site_label_2
_geom_torsion_atom_site_label_3
_geom_torsion_atom_site_label_4
_geom_torsion
_geom_torsion_site_symmetry_1
_geom_torsion_site_symmetry_2
_geom_torsion_site_symmetry_3
_geom_torsion_site_symmetry_4
_geom_torsion_publ_flag
Gd O1 C1 C2 56.7(7) . . . . ?
Gd O1 C1 C2 -109.8(5) 3_565 . . . ?
Gd O1 C1 C6 -126.3(4) . . . . ?
Gd O1 C1 C6 67.2(6) 3_565 . . . ?
O1 C1 C2 C3 173.4(5) . . . . ?
C6 C1 C2 C3 -3.6(8) . . . . ?
O1 C1 C2 C8 -6.3(8) . . . . ?
C6 C1 C2 C8 176.7(5) . . . . ?
C1 C2 C3 C4 3.4(9) . . . . ?
C8 C2 C3 C4 -176.9(5) . . . . ?
C2 C3 C4 C5 -0.9(9) . . . . ?
C2 C3 C4 C7 -179.6(6) . . . . ?
C3 C4 C5 C6 -1.2(10) . . . . ?
C7 C4 C5 C6 177.4(6) . . . . ?
C4 C5 C6 C1 0.9(9) . . . . ?
C4 C5 C6 C12 -179.1(6) . . . 3_565 ?
O1 C1 C6 C5 -175.4(5) . . . . ?
C2 C1 C6 C5 1.6(8) . . . . ?
O1 C1 C6 C12 4.6(8) . . . 3_565 ?
C2 C1 C6 C12 -178.3(5) . . . 3_565 ?
C9 N1 C8 C2 -172.6(5) . . . . ?
Gd N1 C8 C2 -5.0(8) . . . . ?
C1 C2 C8 N1 -18.2(9) . . . . ?
C3 C2 C8 N1 162.2(6) . . . . ?
C8 N1 C9 C10 -134.5(6) . . . . ?
Gd N1 C9 C10 57.5(6) . . . . ?
N1 C9 C10 C11 -76.1(7) . . . . ?
C12 N2 C11 C10 78.1(6) . . . . ?
Gd N2 C11 C10 -60.9(6) . . . . ?
C9 C10 C11 N2 77.3(7) . . . . ?
C11 N2 C12 C6 162.7(5) . . . 3_565 ?
Gd N2 C12 C6 -56.0(5) . . . 3_565 ?
Gd O2 C13 C14 -23.8(9) . . . . ?
Gd O2 C13 C16 159.7(4) . . . . ?
O2 C13 C14 C15 -1.7(10) . . . . ?
C16 C13 C14 C15 174.7(6) . . . . ?
Gd O3 C15 C14 8.5(10) . . . . ?
Gd O3 C15 C17 -173.3(4) . . . . ?
C13 C14 C15 O3 8.9(10) . . . . ?
C13 C14 C15 C17 -169.2(6) . . . . ?
Gd O4 C18 C19 5.7(10) . . . . ?
Gd O4 C18 C21 -175.1(4) . . . . ?
O4 C18 C19 C20 0.5(10) . . . . ?
C21 C18 C19 C20 -178.7(6) . . . . ?
Gd O5 C20 C19 -12.8(10) . . . . ?
Gd O5 C20 C22 168.7(4) . . . . ?
C18 C19 C20 O5 2.9(10) . . . . ?
C18 C19 C20 C22 -178.7(6) . . . . ?
C100 C101 N100 N101 -178(2) . . . . ?
C100 C101 N101 N100 176(5) . . . . ?
